data_7239366
loop_
_publ_author_name
'Antonov, Liudmil'
'Deneva, Vera'
'Kurteva, Vanya'
'Nedeltcheva, Daniela'
'Crochet, Aurelien'
'Fromm, Katharina M.'

_publ_section_title
;
 Controlled tautomerism -- switching caused by an
 &#x201C;underground&#x201D; anionic effect
;
_journal_issue 47
_journal_name_full 'RSC Advances'
_journal_page_first 25410
_journal_paper_doi 10.1039/c3ra45326j
_journal_volume 3
_journal_year 2013
_chemical_formula_moiety 'C22 H23 N4 O3, Cl O4'
_chemical_formula_sum 'C22 H23 Cl N4 O7'
_chemical_formula_weight 490.89
_chemical_name_common '1-nitrophenylazo-4-naphthol-piperidinium perchlorate'
_chemical_name_systematic
;
(Z)-1-((4-(2-(4-nitrophenyl)hydrazono)-1-oxo-1,
4-dihydronaphthalen-2-yl)methyl)piperidin-1-ium perchlorate
;
_space_group_IT_number 14
_space_group_name_Hall '-P 2ybc'
_space_group_name_H-M_alt 'P 1 21/c 1'
_symmetry_cell_setting monoclinic
_symmetry_Int_Tables_number 14
_symmetry_space_group_name_Hall '-P 2ybc'
_symmetry_space_group_name_H-M 'P 1 21/c 1'
_atom_sites_solution_hydrogens geom
_atom_sites_solution_primary direct
_atom_sites_solution_secondary difmap
_audit_creation_method SHELXL-97
_cell_angle_alpha 90.00
_cell_angle_beta 107.116(3)
_cell_angle_gamma 90.00
_cell_formula_units_Z 4
_cell_length_a 15.4219(7)
_cell_length_b 12.5442(5)
_cell_length_c 11.5782(5)
_cell_measurement_reflns_used 30506
_cell_measurement_temperature 200(2)
_cell_measurement_theta_max 26.04
_cell_measurement_theta_min 1.38
_cell_volume 2140.66(16)
_computing_cell_refinement X-Area
_computing_data_collection 'X-Area (Stoe & Cie, 2009)'
_computing_data_reduction 'X-RED32(Stoe & Cie, 2009)'
_computing_structure_refinement 'SHELXL-97 (Sheldrick, 2008)'
_computing_structure_solution 'SHELXS-97 (Sheldrick, 2008)'
_diffrn_ambient_temperature 200(2)
_diffrn_detector_area_resol_mean 6.67
_diffrn_measured_fraction_theta_full 1.000
_diffrn_measured_fraction_theta_max 1.000
_diffrn_measurement_device_type 'STOE IPDS 2'
_diffrn_measurement_method 'rotation method'
_diffrn_radiation_monochromator graphite
_diffrn_radiation_probe x-ray
_diffrn_radiation_type MoK\a
_diffrn_radiation_wavelength 0.71073
_diffrn_reflns_av_R_equivalents 0.0585
_diffrn_reflns_av_sigmaI/netI 0.0278
_diffrn_reflns_limit_h_max 18
_diffrn_reflns_limit_h_min -18
_diffrn_reflns_limit_k_max 14
_diffrn_reflns_limit_k_min -14
_diffrn_reflns_limit_l_max 13
_diffrn_reflns_limit_l_min -13
_diffrn_reflns_number 26857
_diffrn_reflns_theta_full 24.99
_diffrn_reflns_theta_max 24.99
_diffrn_reflns_theta_min 1.38
_diffrn_source 'fine-focus sealed tube'
_exptl_absorpt_coefficient_mu 0.234
_exptl_absorpt_correction_type none
_exptl_crystal_colour red
_exptl_crystal_density_diffrn 1.523
_exptl_crystal_density_method 'not measured'
_exptl_crystal_description square
_exptl_crystal_F_000 1024
_exptl_crystal_recrystallization_method 'Methanol, 1,3-dioxolane'
_exptl_crystal_size_max 0.42
_exptl_crystal_size_mid 0.30
_exptl_crystal_size_min 0.15
_refine_diff_density_max 0.359
_refine_diff_density_min -0.416
_refine_diff_density_rms 0.060
_refine_ls_extinction_method none
_refine_ls_goodness_of_fit_ref 1.085
_refine_ls_hydrogen_treatment mixed
_refine_ls_matrix_type full
_refine_ls_number_parameters 315
_refine_ls_number_reflns 3766
_refine_ls_number_restraints 0
_refine_ls_restrained_S_all 1.085
_refine_ls_R_factor_all 0.0661
_refine_ls_R_factor_gt 0.0541
_refine_ls_shift/su_max 0.000
_refine_ls_shift/su_mean 0.000
_refine_ls_structure_factor_coef Fsqd
_refine_ls_weighting_details 'calc w=1/[\s^2^(Fo^2^)+(0.1063P)^2^+0.2014P] where P=(Fo^2^+2Fc^2^)/3'
_refine_ls_weighting_scheme calc
_refine_ls_wR_factor_gt 0.1602
_refine_ls_wR_factor_ref 0.1671
_reflns_number_gt 2866
_reflns_number_total 3766
_reflns_threshold_expression >2\s(I)
_cod_data_source_file c3ra45326j.txt
_cod_data_source_block NO2pipH_ClO4
_cod_original_sg_symbol_H-M 'P 21/c'
_cod_database_code 7239366

loop_
_symmetry_equiv_pos_as_xyz
'x, y, z'
'-x, y+1/2, -z+1/2'
'-x, -y, -z'
'x, -y-1/2, z-1/2'

loop_
_atom_site_label
_atom_site_type_symbol
_atom_site_fract_x
_atom_site_fract_y
_atom_site_fract_z
_atom_site_U_iso_or_equiv
_atom_site_adp_type
_atom_site_occupancy
_atom_site_symmetry_multiplicity
_atom_site_calc_flag
_atom_site_refinement_flags
O6 O 0.39167(14) 0.2996(2) -0.0855(2) 0.0923(7) Uani 1 1 d .
O7 O 0.32329(13) 0.2856(2) -0.2756(2) 0.0871(7) Uani 1 1 d .
O1 O -0.33298(13) 0.35631(18) 0.13656(18) 0.0767(6) Uani 1 1 d .
N1 N -0.01084(15) 0.36895(17) -0.0881(2) 0.0547(5) Uani 1 1 d .
N2 N -0.01594(14) 0.37131(16) 0.02501(18) 0.0557(5) Uani 1 1 d .
N3 N 0.32323(16) 0.3018(2) -0.1709(2) 0.0699(6) Uani 1 1 d .
N4 N -0.39273(15) 0.39051(18) -0.1850(2) 0.0625(6) Uani 1 1 d .
C1 C 0.07371(16) 0.35809(18) -0.1062(2) 0.0526(5) Uani 1 1 d .
C2 C 0.15184(17) 0.3504(2) -0.0104(2) 0.0602(6) Uani 1 1 d .
H2 H 0.1489 0.3572 0.0700 0.072 Uiso 1 1 calc R
C3 C 0.23440(18) 0.3327(2) -0.0313(2) 0.0619(6) Uani 1 1 d .
H3 H 0.2884 0.3260 0.0341 0.074 Uiso 1 1 calc R
C4 C 0.23661(16) 0.3249(2) -0.1496(2) 0.0588(6) Uani 1 1 d .
C5 C 0.16011(17) 0.3353(2) -0.2464(2) 0.0578(6) Uani 1 1 d .
H5 H 0.1640 0.3308 -0.3266 0.069 Uiso 1 1 calc R
C6 C 0.07714(17) 0.35245(19) -0.2257(2) 0.0552(6) Uani 1 1 d .
H6 H 0.0235 0.3603 -0.2914 0.066 Uiso 1 1 calc R
C7 C -0.09519(17) 0.36609(19) 0.0459(2) 0.0547(6) Uani 1 1 d .
C8 C -0.09212(17) 0.37689(18) 0.1736(2) 0.0557(6) Uani 1 1 d .
C9 C -0.01144(18) 0.38769(19) 0.2654(2) 0.0574(6) Uani 1 1 d .
H9 H 0.0443 0.3885 0.2462 0.069 Uiso 1 1 calc R
C10 C -0.01080(19) 0.3973(2) 0.3840(2) 0.0635(6) Uani 1 1 d .
H10 H 0.0453 0.4022 0.4460 0.076 Uiso 1 1 calc R
C11 C -0.0920(2) 0.4000(2) 0.4139(3) 0.0660(7) Uani 1 1 d .
H11 H -0.0914 0.4080 0.4957 0.079 Uiso 1 1 calc R
C12 C -0.17174(19) 0.3912(2) 0.3250(2) 0.0638(7) Uani 1 1 d .
H12 H -0.2271 0.3951 0.3452 0.077 Uiso 1 1 calc R
C13 C -0.17440(17) 0.37631(19) 0.2036(2) 0.0568(6) Uani 1 1 d .
C14 C -0.26049(18) 0.3586(2) 0.1121(2) 0.0618(6) Uani 1 1 d .
C15 C -0.25883(17) 0.3391(2) -0.0131(2) 0.0596(6) Uani 1 1 d .
C16 C -0.18003(17) 0.3464(2) -0.0417(2) 0.0578(6) Uani 1 1 d .
H16 H -0.1815 0.3380 -0.1238 0.069 Uiso 1 1 calc R
C17 C -0.34392(17) 0.3027(2) -0.1050(2) 0.0638(7) Uani 1 1 d .
H17A H -0.3285 0.2464 -0.1556 0.077 Uiso 1 1 calc R
H17B H -0.3849 0.2710 -0.0627 0.077 Uiso 1 1 calc R
C18 C -0.46813(18) 0.3451(2) -0.2869(3) 0.0701(7) Uani 1 1 d .
H18A H -0.4426 0.2931 -0.3324 0.084 Uiso 1 1 calc R
H18B H -0.5114 0.3068 -0.2533 0.084 Uiso 1 1 calc R
C19 C -0.5175(2) 0.4303(3) -0.3709(3) 0.0837(9) Uani 1 1 d .
H19A H -0.5692 0.3981 -0.4330 0.100 Uiso 1 1 calc R
H19B H -0.4762 0.4621 -0.4126 0.100 Uiso 1 1 calc R
C20 C -0.5524(2) 0.5172(3) -0.3055(3) 0.0873(9) Uani 1 1 d .
H20A H -0.6005 0.4881 -0.2737 0.105 Uiso 1 1 calc R
H20B H -0.5791 0.5754 -0.3626 0.105 Uiso 1 1 calc R
C21 C -0.4754(2) 0.5611(3) -0.2016(3) 0.0824(8) Uani 1 1 d .
H21A H -0.4314 0.5986 -0.2346 0.099 Uiso 1 1 calc R
H21B H -0.5002 0.6134 -0.1556 0.099 Uiso 1 1 calc R
C22 C -0.4275(2) 0.4737(2) -0.1182(3) 0.0707(7) Uani 1 1 d .
H22A H -0.3763 0.5044 -0.0539 0.085 Uiso 1 1 calc R
H22B H -0.4701 0.4407 -0.0792 0.085 Uiso 1 1 calc R
Cl1 Cl -0.23515(4) 0.46856(6) -0.36042(6) 0.0684(3) Uani 1 1 d .
O4 O -0.30493(17) 0.3931(2) -0.4075(3) 0.1194(10) Uani 1 1 d .
O5 O -0.23015(19) 0.5414(2) -0.4490(2) 0.1084(9) Uani 1 1 d .
O3 O -0.15208(15) 0.4107(2) -0.31804(19) 0.0930(7) Uani 1 1 d .
O2 O -0.25600(18) 0.5205(2) -0.2621(2) 0.0972(7) Uani 1 1 d .
H1 H -0.0552(15) 0.3721(17) -0.147(2) 0.037(6) Uiso 1 1 d .
H4 H -0.3577(17) 0.412(2) -0.225(2) 0.050(6) Uiso 1 1 d .

loop_
_atom_site_aniso_label
_atom_site_aniso_U_11
_atom_site_aniso_U_22
_atom_site_aniso_U_33
_atom_site_aniso_U_23
_atom_site_aniso_U_13
_atom_site_aniso_U_12
O6 0.0595(12) 0.134(2) 0.0897(15) 0.0027(14) 0.0316(11) 0.0021(12)
O7 0.0723(12) 0.1185(18) 0.0852(14) -0.0195(12) 0.0460(11) -0.0023(12)
O1 0.0684(11) 0.0956(15) 0.0807(12) -0.0058(11) 0.0447(10) -0.0088(10)
N1 0.0562(12) 0.0589(12) 0.0557(12) -0.0022(9) 0.0267(10) -0.0022(10)
N2 0.0637(12) 0.0521(12) 0.0612(11) -0.0023(9) 0.0336(10) -0.0022(9)
N3 0.0589(13) 0.0789(16) 0.0808(15) -0.0021(12) 0.0343(12) -0.0021(11)
N4 0.0595(12) 0.0641(13) 0.0744(14) 0.0002(10) 0.0362(11) -0.0011(10)
C1 0.0603(13) 0.0440(12) 0.0627(13) -0.0007(10) 0.0325(11) -0.0025(10)
C2 0.0669(15) 0.0620(15) 0.0597(14) -0.0005(11) 0.0312(12) -0.0071(12)
C3 0.0596(14) 0.0671(16) 0.0637(14) 0.0023(12) 0.0257(12) -0.0066(12)
C4 0.0590(14) 0.0571(14) 0.0708(15) -0.0016(11) 0.0353(12) -0.0034(11)
C5 0.0688(15) 0.0542(14) 0.0612(14) -0.0023(11) 0.0358(12) -0.0029(11)
C6 0.0595(13) 0.0517(13) 0.0611(13) -0.0018(10) 0.0281(11) -0.0038(11)
C7 0.0615(14) 0.0481(13) 0.0635(13) -0.0023(10) 0.0325(11) -0.0025(10)
C8 0.0689(15) 0.0436(12) 0.0658(14) 0.0000(10) 0.0371(12) 0.0009(11)
C9 0.0658(14) 0.0500(13) 0.0643(14) -0.0016(11) 0.0314(12) 0.0015(11)
C10 0.0759(16) 0.0565(15) 0.0629(15) 0.0004(11) 0.0277(13) 0.0035(12)
C11 0.0858(18) 0.0612(15) 0.0606(14) 0.0008(12) 0.0365(14) -0.0001(13)
C12 0.0787(17) 0.0571(14) 0.0707(16) -0.0020(12) 0.0455(14) -0.0042(12)
C13 0.0675(15) 0.0511(13) 0.0627(14) -0.0004(11) 0.0360(12) -0.0035(11)
C14 0.0672(15) 0.0581(15) 0.0724(15) -0.0013(12) 0.0397(13) -0.0043(12)
C15 0.0633(14) 0.0584(15) 0.0660(14) -0.0029(11) 0.0325(12) -0.0049(11)
C16 0.0654(15) 0.0563(14) 0.0618(14) -0.0019(11) 0.0344(12) -0.0023(11)
C17 0.0646(15) 0.0607(15) 0.0753(16) -0.0012(12) 0.0347(13) -0.0011(12)
C18 0.0636(15) 0.0757(18) 0.0751(17) -0.0098(14) 0.0269(13) 0.0010(13)
C19 0.0807(19) 0.093(2) 0.0797(19) 0.0006(17) 0.0276(16) 0.0062(17)
C20 0.0764(19) 0.087(2) 0.101(2) 0.0088(18) 0.0294(17) 0.0135(16)
C21 0.084(2) 0.0693(18) 0.102(2) -0.0016(16) 0.0402(18) 0.0065(16)
C22 0.0772(17) 0.0624(16) 0.0814(17) -0.0085(13) 0.0372(14) 0.0025(13)
Cl1 0.0644(4) 0.0803(5) 0.0687(4) -0.0002(3) 0.0323(3) -0.0025(3)
O4 0.0840(16) 0.111(2) 0.165(3) -0.0405(19) 0.0404(16) -0.0221(15)
O5 0.129(2) 0.1097(19) 0.1081(18) 0.0371(15) 0.0680(16) 0.0217(16)
O3 0.0777(13) 0.132(2) 0.0777(13) 0.0175(13) 0.0354(11) 0.0224(13)
O2 0.1167(19) 0.1017(18) 0.0907(15) -0.0174(13) 0.0577(14) 0.0020(14)

loop_
_atom_type_symbol
_atom_type_description
_atom_type_scat_dispersion_real
_atom_type_scat_dispersion_imag
_atom_type_scat_source
C C 0.0033 0.0016 'International Tables Vol C Tables 4.2.6.8 and 6.1.1.4'
H H 0.0000 0.0000 'International Tables Vol C Tables 4.2.6.8 and 6.1.1.4'
Cl Cl 0.1484 0.1585 'International Tables Vol C Tables 4.2.6.8 and 6.1.1.4'
N N 0.0061 0.0033 'International Tables Vol C Tables 4.2.6.8 and 6.1.1.4'
O O 0.0106 0.0060 'International Tables Vol C Tables 4.2.6.8 and 6.1.1.4'

loop_
_geom_angle_atom_site_label_1
_geom_angle_atom_site_label_2
_geom_angle_atom_site_label_3
_geom_angle
N2 N1 C1 118.7(2)
N2 N1 H1 122.9(16)
C1 N1 H1 118.4(16)
C7 N2 N1 120.4(2)
O6 N3 O7 123.1(2)
O6 N3 C4 119.1(2)
O7 N3 C4 117.8(2)
C22 N4 C17 112.8(2)
C22 N4 C18 111.0(2)
C17 N4 C18 109.9(2)
C22 N4 H4 116.2(17)
C17 N4 H4 106.8(17)
C18 N4 H4 99.3(16)
C2 C1 N1 121.5(2)
C2 C1 C6 120.8(2)
N1 C1 C6 117.7(2)
C1 C2 C3 120.2(2)
C1 C2 H2 119.9
C3 C2 H2 119.9
C2 C3 C4 118.5(2)
C2 C3 H3 120.8
C4 C3 H3 120.8
C5 C4 C3 122.4(2)
C5 C4 N3 119.4(2)
C3 C4 N3 118.2(2)
C4 C5 C6 119.2(2)
C4 C5 H5 120.4
C6 C5 H5 120.4
C5 C6 C1 118.9(2)
C5 C6 H6 120.5
C1 C6 H6 120.5
N2 C7 C16 125.9(2)
N2 C7 C8 115.0(2)
C16 C7 C8 118.9(2)
C9 C8 C13 118.8(2)
C9 C8 C7 122.4(2)
C13 C8 C7 118.8(2)
C10 C9 C8 121.0(2)
C10 C9 H9 119.5
C8 C9 H9 119.5
C9 C10 C11 120.4(3)
C9 C10 H10 119.8
C11 C10 H10 119.8
C12 C11 C10 119.4(2)
C12 C11 H11 120.3
C10 C11 H11 120.3
C11 C12 C13 121.5(2)
C11 C12 H12 119.3
C13 C12 H12 119.3
C12 C13 C8 118.8(2)
C12 C13 C14 120.1(2)
C8 C13 C14 121.2(2)
O1 C14 C13 122.2(2)
O1 C14 C15 120.0(3)
C13 C14 C15 117.7(2)
C16 C15 C14 120.3(2)
C16 C15 C17 120.6(2)
C14 C15 C17 118.9(2)
C15 C16 C7 122.8(2)
C15 C16 H16 118.6
C7 C16 H16 118.6
N4 C17 C15 113.2(2)
N4 C17 H17A 108.9
C15 C17 H17A 108.9
N4 C17 H17B 108.9
C15 C17 H17B 108.9
H17A C17 H17B 107.8
C19 C18 N4 111.6(3)
C19 C18 H18A 109.3
N4 C18 H18A 109.3
C19 C18 H18B 109.3
N4 C18 H18B 109.3
H18A C18 H18B 108.0
C18 C19 C20 112.2(3)
C18 C19 H19A 109.2
C20 C19 H19A 109.2
C18 C19 H19B 109.2
C20 C19 H19B 109.2
H19A C19 H19B 107.9
C19 C20 C21 110.3(3)
C19 C20 H20A 109.6
C21 C20 H20A 109.6
C19 C20 H20B 109.6
C21 C20 H20B 109.6
H20A C20 H20B 108.1
C22 C21 C20 111.4(3)
C22 C21 H21A 109.3
C20 C21 H21A 109.3
C22 C21 H21B 109.3
C20 C21 H21B 109.3
H21A C21 H21B 108.0
N4 C22 C21 111.1(2)
N4 C22 H22A 109.4
C21 C22 H22A 109.4
N4 C22 H22B 109.4
C21 C22 H22B 109.4
H22A C22 H22B 108.0
O5 Cl1 O4 110.9(2)
O5 Cl1 O2 111.21(18)
O4 Cl1 O2 106.71(17)
O5 Cl1 O3 110.37(15)
O4 Cl1 O3 107.20(18)
O2 Cl1 O3 110.34(15)

loop_
_geom_bond_atom_site_label_1
_geom_bond_atom_site_label_2
_geom_bond_distance
O6 N3 1.216(3)
O7 N3 1.230(3)
O1 C14 1.232(3)
N1 N2 1.335(3)
N1 C1 1.387(3)
N1 H1 0.81(2)
N2 C7 1.316(3)
N3 C4 1.457(3)
N4 C22 1.490(3)
N4 C17 1.492(4)
N4 C18 1.503(4)
N4 H4 0.86(3)
C1 C2 1.380(4)
C1 C6 1.402(3)
C2 C3 1.382(4)
C2 H2 0.9500
C3 C4 1.384(4)
C3 H3 0.9500
C4 C5 1.374(4)
C5 C6 1.386(3)
C5 H5 0.9500
C6 H6 0.9500
C7 C16 1.422(4)
C7 C8 1.472(3)
C8 C9 1.385(4)
C8 C13 1.410(3)
C9 C10 1.376(3)
C9 H9 0.9500
C10 C11 1.394(4)
C10 H10 0.9500
C11 C12 1.356(4)
C11 H11 0.9500
C12 C13 1.407(3)
C12 H12 0.9500
C13 C14 1.451(4)
C14 C15 1.478(3)
C15 C16 1.353(3)
C15 C17 1.497(4)
C16 H16 0.9500
C17 H17A 0.9900
C17 H17B 0.9900
C18 C19 1.494(4)
C18 H18A 0.9900
C18 H18B 0.9900
C19 C20 1.514(5)
C19 H19A 0.9900
C19 H19B 0.9900
C20 C21 1.522(5)
C20 H20A 0.9900
C20 H20B 0.9900
C21 C22 1.504(4)
C21 H21A 0.9900
C21 H21B 0.9900
C22 H22A 0.9900
C22 H22B 0.9900
Cl1 O5 1.393(2)
Cl1 O4 1.416(3)
Cl1 O2 1.428(2)
Cl1 O3 1.428(2)

loop_
_geom_hbond_atom_site_label_D
_geom_hbond_atom_site_label_H
_geom_hbond_atom_site_label_A
_geom_hbond_distance_DH
_geom_hbond_distance_HA
_geom_hbond_distance_DA
_geom_hbond_angle_DHA
N1 H1 O3 0.81(2) 2.16(2) 2.949(3) 165(2)
N4 H4 O2 0.86(3) 2.21(3) 3.001(3) 154(2)
N4 H4 O4 0.86(3) 2.49(3) 3.243(4) 148(2)

loop_
_geom_torsion_atom_site_label_1
_geom_torsion_atom_site_label_2
_geom_torsion_atom_site_label_3
_geom_torsion_atom_site_label_4
_geom_torsion
C1 N1 N2 C7 -170.2(2)
N2 N1 C1 C2 -0.4(3)
N2 N1 C1 C6 178.0(2)
N1 C1 C2 C3 175.8(2)
C6 C1 C2 C3 -2.6(4)
C1 C2 C3 C4 1.1(4)
C2 C3 C4 C5 0.8(4)
C2 C3 C4 N3 -177.5(2)
O6 N3 C4 C5 175.2(3)
O7 N3 C4 C5 -4.6(4)
O6 N3 C4 C3 -6.5(4)
O7 N3 C4 C3 173.7(3)
C3 C4 C5 C6 -1.1(4)
N3 C4 C5 C6 177.1(2)
C4 C5 C6 C1 -0.4(4)
C2 C1 C6 C5 2.2(4)
N1 C1 C6 C5 -176.2(2)
N1 N2 C7 C16 7.2(4)
N1 N2 C7 C8 -175.96(19)
N2 C7 C8 C9 -2.3(3)
C16 C7 C8 C9 174.8(2)
N2 C7 C8 C13 177.6(2)
C16 C7 C8 C13 -5.3(3)
C13 C8 C9 C10 0.2(4)
C7 C8 C9 C10 -179.8(2)
C8 C9 C10 C11 -2.2(4)
C9 C10 C11 C12 1.1(4)
C10 C11 C12 C13 1.8(4)
C11 C12 C13 C8 -3.7(4)
C11 C12 C13 C14 175.1(2)
C9 C8 C13 C12 2.6(3)
C7 C8 C13 C12 -177.3(2)
C9 C8 C13 C14 -176.2(2)
C7 C8 C13 C14 3.9(3)
C12 C13 C14 O1 0.2(4)
C8 C13 C14 O1 178.9(2)
C12 C13 C14 C15 -177.5(2)
C8 C13 C14 C15 1.2(4)
O1 C14 C15 C16 176.9(3)
C13 C14 C15 C16 -5.3(4)
O1 C14 C15 C17 -7.9(4)
C13 C14 C15 C17 169.9(2)
C14 C15 C16 C7 4.0(4)
C17 C15 C16 C7 -171.1(2)
N2 C7 C16 C15 178.1(2)
C8 C7 C16 C15 1.3(4)
C22 N4 C17 C15 -64.8(3)
C18 N4 C17 C15 170.7(2)
C16 C15 C17 N4 -84.4(3)
C14 C15 C17 N4 100.4(3)
C22 N4 C18 C19 55.8(3)
C17 N4 C18 C19 -178.7(2)
N4 C18 C19 C20 -54.7(3)
C18 C19 C20 C21 53.6(4)
C19 C20 C21 C22 -54.3(4)
C17 N4 C22 C21 179.5(2)
C18 N4 C22 C21 -56.7(3)
C20 C21 C22 N4 56.5(3)
